data_2241571
loop_
_publ_author_name
'Smith, Graham'
'Lynch, Daniel E.'

_publ_section_title
;
 Crystal structures of three anhydrous salts of the Lewis base
 1,8-diazabicyclo[5.4.0]undec-7-ene (DBU) with the ring-substituted
 benzoic acid analogues 4-aminobenzoic acid, 3,5-dinitrobenzoic acid and
 3,5-dinitrosalicylic acid
;
_journal_coeditor_code PK2574
_journal_issue 3
_journal_name_full 'Acta Crystallographica Section E'
_journal_page_first 382
_journal_page_last 386
_journal_paper_doi 10.1107/S205698901600267X
_journal_volume 72
_journal_year 2016
_chemical_formula_iupac 'C9 H17 N2 +, C7 H6 N O2 -'
_chemical_formula_moiety 'C9 H17 N2 +, C7 H6 N O2 -'
_chemical_formula_sum 'C16 H23 N3 O2'
_chemical_formula_weight 289.37
_chemical_name_systematic
;
1-Aza-8-azoniabicyclo[5.4.0]undec-7-ene 4-aminobenzoate
;
_space_group_IT_number 19
_symmetry_cell_setting orthorhombic
_symmetry_space_group_name_Hall 'P 2ac 2ab'
_symmetry_space_group_name_H-M 'P 21 21 21'
_atom_sites_solution_hydrogens geom
_atom_sites_solution_primary direct
_atom_sites_solution_secondary difmap
_audit_creation_method SHELXL-97
_cell_angle_alpha 90.00
_cell_angle_beta 90.00
_cell_angle_gamma 90.00
_cell_formula_units_Z 4
_cell_length_a 8.0986(4)
_cell_length_b 12.9213(6)
_cell_length_c 13.7344(7)
_cell_measurement_reflns_used 2097
_cell_measurement_temperature 200(2)
_cell_measurement_theta_max 28.42
_cell_measurement_theta_min 3.485
_cell_volume 1437.23(12)
_computing_cell_refinement
;
CrysAlis PRO (Agilent, 2014)
;
_computing_data_collection
;
CrysAlis PRO (Agilent, 2014)
;
_computing_data_reduction
;
CrysAlis PRO (Agilent, 2014)
;
_computing_molecular_graphics
;
PLATON (Spek, 2009)
;
_computing_publication_material
;
PLATON (Spek, 2009)
;
_computing_structure_refinement
;
SHELXL97 (Sheldrick, 2008) within WinGX (Farrugia, 2012)
;
_computing_structure_solution
;
SIR92 (Altomare <i>et al.</i>, 1993)
;
_diffrn_ambient_temperature 200(2)
_diffrn_detector_area_resol_mean 16.067
_diffrn_measured_fraction_theta_full 0.996
_diffrn_measured_fraction_theta_max 0.890
_diffrn_measurement_device_type 'Oxford Diffraction Gemini-S CCD-detector'
_diffrn_measurement_method '\w scans'
_diffrn_radiation_monochromator graphite
_diffrn_radiation_source 'Enhance (Mo) X-ray source'
_diffrn_radiation_type MoK\a
_diffrn_radiation_wavelength 0.71073
_diffrn_reflns_av_R_equivalents 0.0310
_diffrn_reflns_av_sigmaI/netI 0.0488
_diffrn_reflns_limit_h_max 10
_diffrn_reflns_limit_h_min -10
_diffrn_reflns_limit_k_max 15
_diffrn_reflns_limit_k_min -16
_diffrn_reflns_limit_l_max 18
_diffrn_reflns_limit_l_min -17
_diffrn_reflns_number 7372
_diffrn_reflns_theta_full 26.00
_diffrn_reflns_theta_max 29.22
_diffrn_reflns_theta_min 3.32
_diffrn_standards_number 0
_exptl_absorpt_coefficient_mu 0.090
_exptl_absorpt_correction_T_max 0.99
_exptl_absorpt_correction_T_min 0.93
_exptl_absorpt_correction_type multi-scan
_exptl_absorpt_process_details
;
(CrysAlis PRO; Agilent, 2014)
;
_exptl_crystal_colour colourless
_exptl_crystal_density_diffrn 1.337
_exptl_crystal_density_method 'not measured'
_exptl_crystal_description prism
_exptl_crystal_F_000 624
_exptl_crystal_size_max 0.40
_exptl_crystal_size_mid 0.26
_exptl_crystal_size_min 0.24
_refine_diff_density_max 0.200
_refine_diff_density_min -0.250
_refine_ls_abs_structure_details
;
Flack (1983), 1668 Friedel pairs
;
_refine_ls_abs_structure_Flack -0.1(13)
_refine_ls_extinction_method none
_refine_ls_goodness_of_fit_ref 1.067
_refine_ls_hydrogen_treatment mixed
_refine_ls_matrix_type full
_refine_ls_number_parameters 199
_refine_ls_number_reflns 3324
_refine_ls_number_restraints 3
_refine_ls_restrained_S_all 1.066
_refine_ls_R_factor_all 0.0550
_refine_ls_R_factor_gt 0.0436
_refine_ls_shift/su_max 0.000
_refine_ls_shift/su_mean 0.000
_refine_ls_structure_factor_coef Fsqd
_refine_ls_weighting_details 'calc w=1/[\s^2^(Fo^2^)+(0.0438P)^2^+0.0476P] where P=(Fo^2^+2Fc^2^)/3'
_refine_ls_weighting_scheme calc
_refine_ls_wR_factor_gt 0.0887
_refine_ls_wR_factor_ref 0.0977
_reflns_number_gt 2847
_reflns_number_total 3324
_reflns_threshold_expression I>2\s(I)
_cod_data_source_file pk2574sup1.cif
_cod_data_source_block I
_cod_database_code 2241571

loop_
_symmetry_equiv_pos_site_id
_symmetry_equiv_pos_as_xyz
1 x,y,z
2 1/2-x,-y,1/2+z
3 1/2+x,1/2-y,-z
4 -x,1/2+y,1/2-z

loop_
_atom_site_aniso_label
_atom_site_aniso_U_11
_atom_site_aniso_U_22
_atom_site_aniso_U_33
_atom_site_aniso_U_12
_atom_site_aniso_U_13
_atom_site_aniso_U_23
N1A 0.0263(7) 0.0220(8) 0.0205(7) 0.0030(6) -0.0033(6) -0.0022(6)
N8A 0.0294(8) 0.0197(8) 0.0233(8) -0.0004(6) -0.0008(6) -0.0024(7)
C2A 0.0276(9) 0.0223(9) 0.0269(10) 0.0053(7) -0.0018(7) -0.0053(8)
C3A 0.0311(10) 0.0218(9) 0.0343(11) -0.0005(8) -0.0031(8) -0.0024(8)
C4A 0.0314(10) 0.0263(9) 0.0287(10) 0.0011(8) -0.0008(8) 0.0041(8)
C5A 0.0295(9) 0.0292(10) 0.0225(9) 0.0039(8) -0.0010(7) -0.0007(8)
C6A 0.0312(9) 0.0221(9) 0.0253(9) -0.0010(7) -0.0062(8) -0.0035(8)
C7A 0.0202(8) 0.0203(9) 0.0223(9) -0.0013(7) 0.0013(7) -0.0012(7)
C9A 0.0268(9) 0.0251(9) 0.0267(10) 0.0030(8) -0.0003(7) 0.0033(8)
C10A 0.0269(9) 0.0301(10) 0.0269(10) 0.0034(8) -0.0065(8) -0.0010(8)
C11A 0.0365(11) 0.0306(10) 0.0235(9) 0.0053(8) -0.0094(8) -0.0056(8)
O11B 0.0520(8) 0.0207(7) 0.0233(7) -0.0025(6) 0.0074(6) -0.0035(5)
O12B 0.0643(9) 0.0337(8) 0.0305(8) 0.0187(7) 0.0123(7) 0.0099(7)
N4B 0.0406(9) 0.0260(9) 0.0223(9) 0.0072(7) 0.0000(7) -0.0008(7)
C1B 0.0194(8) 0.0215(9) 0.0209(9) -0.0045(6) -0.0004(7) 0.0005(7)
C2B 0.0225(9) 0.0237(9) 0.0174(8) -0.0015(7) -0.0013(6) 0.0033(7)
C3B 0.0240(8) 0.0241(8) 0.0179(8) -0.0032(7) 0.0001(7) 0.0010(7)
C4B 0.0216(8) 0.0195(9) 0.0250(9) -0.0025(7) -0.0011(7) -0.0019(7)
C5B 0.0322(9) 0.0221(9) 0.0185(8) 0.0004(8) -0.0011(7) 0.0046(7)
C6B 0.0288(9) 0.0228(9) 0.0166(8) -0.0043(7) 0.0018(7) -0.0017(7)
C11B 0.0255(9) 0.0221(9) 0.0237(9) -0.0043(7) 0.0028(7) 0.0001(7)

loop_
_atom_site_type_symbol
_atom_site_label
_atom_site_fract_x
_atom_site_fract_y
_atom_site_fract_z
_atom_site_U_iso_or_equiv
_atom_site_thermal_displace_type
_atom_site_calc_flag
_atom_site_refinement_flags
_atom_site_occupancy
N N1A 0.32105(18) 0.84571(11) 0.67893(11) 0.0229(4) Uani d . 1.000
N N8A 0.36282(18) 0.67732(12) 0.62864(11) 0.0241(5) Uani d D 1.000
C C2A 0.2390(2) 0.94651(14) 0.66676(13) 0.0256(5) Uani d . 1.000
C C3A 0.3174(2) 1.01454(14) 0.58999(14) 0.0291(6) Uani d . 1.000
C C4A 0.2728(2) 0.98456(14) 0.48576(14) 0.0288(6) Uani d . 1.000
C C5A 0.3145(2) 0.87339(14) 0.45932(13) 0.0271(5) Uani d . 1.000
C C6A 0.2207(2) 0.79201(14) 0.51882(13) 0.0262(5) Uani d . 1.000
C C7A 0.3028(2) 0.77086(13) 0.61456(13) 0.0209(5) Uani d . 1.000
C C9A 0.4591(2) 0.64922(14) 0.71447(13) 0.0262(5) Uani d . 1.000
C C10A 0.5429(2) 0.74497(13) 0.75333(13) 0.0280(6) Uani d . 1.000
C C11A 0.4170(2) 0.82988(15) 0.76868(13) 0.0302(6) Uani d . 1.000
O O11B 0.28719(17) 0.51621(9) 0.51597(9) 0.0320(4) Uani d . 1.000
O O12B 0.29529(19) 0.56473(11) 0.36120(11) 0.0428(5) Uani d . 1.000
N N4B 0.6170(2) 0.11141(13) 0.33808(12) 0.0296(5) Uani d D 1.000
C C1B 0.3958(2) 0.39741(13) 0.40190(12) 0.0206(5) Uani d . 1.000
C C2B 0.43611(19) 0.36990(13) 0.30648(12) 0.0212(5) Uani d . 1.000
C C3B 0.5089(2) 0.27615(13) 0.28504(12) 0.0220(5) Uani d . 1.000
C C4B 0.5475(2) 0.20495(13) 0.35867(13) 0.0220(5) Uani d . 1.000
C C5B 0.5100(2) 0.23325(13) 0.45489(12) 0.0243(5) Uani d . 1.000
C C6B 0.4347(2) 0.32664(13) 0.47496(13) 0.0227(5) Uani d . 1.000
C C11B 0.3204(2) 0.50006(14) 0.42672(14) 0.0238(5) Uani d . 1.000
H H8A 0.342(2) 0.6279(14) 0.5850(13) 0.0290 Uiso d D 1.000
H H10A 0.59810 0.72880 0.81580 0.0340 Uiso c R 1.000
H H11A 0.34180 0.81070 0.82260 0.0360 Uiso c R 1.000
H H12A 0.47390 0.89490 0.78670 0.0360 Uiso c R 1.000
H H13A 0.62810 0.76860 0.70660 0.0340 Uiso c R 1.000
H H21A 0.24080 0.98360 0.72980 0.0310 Uiso c R 1.000
H H22A 0.12200 0.93460 0.64920 0.0310 Uiso c R 1.000
H H31A 0.43890 1.01140 0.59740 0.0350 Uiso c R 1.000
H H32A 0.28290 1.08700 0.60140 0.0350 Uiso c R 1.000
H H41A 0.15290 0.99540 0.47620 0.0350 Uiso c R 1.000
H H42A 0.33170 1.03140 0.44050 0.0350 Uiso c R 1.000
H H51A 0.43450 0.86260 0.46870 0.0320 Uiso c R 1.000
H H52A 0.29000 0.86260 0.38940 0.0320 Uiso c R 1.000
H H61A 0.10660 0.81660 0.53060 0.0310 Uiso c R 1.000
H H62A 0.21410 0.72690 0.48100 0.0310 Uiso c R 1.000
H H91A 0.54280 0.59660 0.69700 0.0310 Uiso c R 1.000
H H92A 0.38570 0.61950 0.76490 0.0310 Uiso c R 1.000
H H2B 0.41290 0.41690 0.25510 0.0250 Uiso c R 1.000
H H3B 0.53320 0.25950 0.21920 0.0260 Uiso c R 1.000
H H5B 0.53680 0.18760 0.50670 0.0290 Uiso c R 1.000
H H6B 0.40870 0.34320 0.54060 0.0270 Uiso c R 1.000
H H41B 0.666(2) 0.0742(16) 0.3845(13) 0.0360 Uiso d D 1.000
H H42B 0.647(2) 0.0939(16) 0.2759(12) 0.0360 Uiso d D 1.000

loop_
_atom_type_symbol
_atom_type_description
_atom_type_scat_dispersion_real
_atom_type_scat_dispersion_imag
_atom_type_scat_source
C C 0.0033 0.0016 'International Tables Vol C Tables 4.2.6.8 and 6.1.1.4'
H H 0.0000 0.0000 'International Tables Vol C Tables 4.2.6.8 and 6.1.1.4'
N N 0.0061 0.0033 'International Tables Vol C Tables 4.2.6.8 and 6.1.1.4'
O O 0.0106 0.0060 'International Tables Vol C Tables 4.2.6.8 and 6.1.1.4'

loop_
_geom_angle_atom_site_label_1
_geom_angle_atom_site_label_2
_geom_angle_atom_site_label_3
_geom_angle
_geom_angle_publ_flag
C2A N1A C7A 121.49(15) no
C2A N1A C11A 117.17(14) no
C7A N1A C11A 121.26(15) no
C7A N8A C9A 122.97(15) no
C7A N8A H8A 119.3(11) no
C9A N8A H8A 117.8(12) no
C4B N4B H41B 120.9(13) no
H41B N4B H42B 114.5(17) no
C4B N4B H42B 121.5(13) no
N1A C2A C3A 113.83(14) no
C2A C3A C4A 114.02(15) no
C3A C4A C5A 114.29(15) no
C4A C5A C6A 114.26(14) no
C5A C6A C7A 111.90(14) no
N8A C7A C6A 117.38(15) no
N1A C7A N8A 122.23(16) no
N1A C7A C6A 120.28(15) no
N8A C9A C10A 108.79(14) no
C9A C10A C11A 109.93(14) no
N1A C11A C10A 109.88(14) no
C3A C2A H22A 109.00 no
H21A C2A H22A 108.00 no
N1A C2A H22A 109.00 no
C3A C2A H21A 109.00 no
N1A C2A H21A 109.00 no
C2A C3A H31A 109.00 no
C2A C3A H32A 109.00 no
H31A C3A H32A 108.00 no
C4A C3A H31A 109.00 no
C4A C3A H32A 109.00 no
C3A C4A H42A 109.00 no
H41A C4A H42A 108.00 no
C5A C4A H41A 109.00 no
C5A C4A H42A 109.00 no
C3A C4A H41A 109.00 no
C6A C5A H52A 109.00 no
H51A C5A H52A 108.00 no
C4A C5A H52A 109.00 no
C6A C5A H51A 109.00 no
C4A C5A H51A 109.00 no
C5A C6A H61A 109.00 no
C5A C6A H62A 109.00 no
H61A C6A H62A 108.00 no
C7A C6A H62A 109.00 no
C7A C6A H61A 109.00 no
C10A C9A H91A 110.00 no
N8A C9A H92A 110.00 no
N8A C9A H91A 110.00 no
C10A C9A H92A 110.00 no
H91A C9A H92A 108.00 no
C9A C10A H10A 110.00 no
H10A C10A H13A 108.00 no
C9A C10A H13A 110.00 no
C11A C10A H10A 110.00 no
C11A C10A H13A 110.00 no
N1A C11A H11A 110.00 no
N1A C11A H12A 110.00 no
C10A C11A H11A 110.00 no
H11A C11A H12A 108.00 no
C10A C11A H12A 110.00 no
C6B C1B C11B 120.58(15) no
C2B C1B C11B 122.25(15) no
C2B C1B C6B 117.12(15) no
C1B C2B C3B 121.59(15) no
C2B C3B C4B 121.17(15) no
N4B C4B C3B 121.61(16) no
N4B C4B C5B 121.03(16) no
C3B C4B C5B 117.36(15) no
C4B C5B C6B 120.75(16) no
C1B C6B C5B 122.00(16) no
O11B C11B O12B 123.50(17) no
O11B C11B C1B 116.76(16) no
O12B C11B C1B 119.74(17) no
C1B C2B H2B 119.00 no
C3B C2B H2B 119.00 no
C2B C3B H3B 119.00 no
C4B C3B H3B 119.00 no
C4B C5B H5B 120.00 no
C6B C5B H5B 120.00 no
C1B C6B H6B 119.00 no
C5B C6B H6B 119.00 no

loop_
_geom_bond_atom_site_label_1
_geom_bond_atom_site_label_2
_geom_bond_distance
_geom_bond_publ_flag
O11B C11B 1.272(2) no
O12B C11B 1.245(2) no
N1A C11A 1.471(2) no
N1A C7A 1.319(2) no
N1A C2A 1.472(2) no
N8A C7A 1.317(2) no
N8A C9A 1.459(2) no
N8A H8A 0.892(18) no
N4B C4B 1.363(2) no
N4B H41B 0.892(18) no
N4B H42B 0.916(17) no
C2A C3A 1.513(3) no
C3A C4A 1.526(3) no
C4A C5A 1.520(3) no
C5A C6A 1.533(2) no
C6A C7A 1.499(2) no
C9A C10A 1.509(2) no
C10A C11A 1.513(2) no
C2A H21A 0.9900 no
C2A H22A 0.9900 no
C3A H31A 0.9900 no
C3A H32A 0.9900 no
C4A H42A 0.9900 no
C4A H41A 0.9900 no
C5A H52A 0.9900 no
C5A H51A 0.9900 no
C6A H61A 0.9900 no
C6A H62A 0.9900 no
C9A H91A 0.9900 no
C9A H92A 0.9900 no
C10A H10A 0.9900 no
C10A H13A 0.9900 no
C11A H12A 0.9900 no
C11A H11A 0.9900 no
C1B C11B 1.499(2) no
C1B C2B 1.397(2) no
C1B C6B 1.394(2) no
C2B C3B 1.379(2) no
C3B C4B 1.402(2) no
C4B C5B 1.404(2) no
C5B C6B 1.380(2) no
C2B H2B 0.9500 no
C3B H3B 0.9500 no
C5B H5B 0.9500 no
C6B H6B 0.9500 no

loop_
_geom_hbond_atom_site_label_D
_geom_hbond_atom_site_label_H
_geom_hbond_atom_site_label_A
_geom_hbond_site_symmetry_A
_geom_hbond_distance_DH
_geom_hbond_distance_HA
_geom_hbond_distance_DA
_geom_hbond_angle_DHA
_geom_hbond_publ_flag
N8A H8A O11B . 0.892(18) 1.783(18) 2.665(2) 169.7(18) yes
N4B H41B O11B 3_556 0.892(18) 2.049(19) 2.939(2) 176.2(17) yes
N4B H42B O12B 4_645 0.916(17) 1.976(17) 2.891(2) 176.2(17) yes

loop_
_geom_torsion_atom_site_label_1
_geom_torsion_atom_site_label_2
_geom_torsion_atom_site_label_3
_geom_torsion_atom_site_label_4
_geom_torsion
_geom_torsion_publ_flag
C7A N1A C2A C3A -74.8(2) no
C11A N1A C2A C3A 108.53(17) no
C2A N1A C7A N8A -173.67(15) no
C2A N1A C7A C6A 10.2(2) no
C11A N1A C7A N8A 2.9(3) no
C11A N1A C7A C6A -173.23(15) no
C2A N1A C11A C10A -157.91(14) no
C7A N1A C11A C10A 25.4(2) no
C9A N8A C7A N1A -2.2(3) no
C9A N8A C7A C6A 174.06(15) no
C7A N8A C9A C10A -26.7(2) no
N1A C2A C3A C4A 77.87(18) no
C2A C3A C4A C5A -56.71(19) no
C3A C4A C5A C6A 62.97(19) no
C4A C5A C6A C7A -83.76(18) no
C5A C6A C7A N1A 60.9(2) no
C5A C6A C7A N8A -115.39(17) no
N8A C9A C10A C11A 52.82(18) no
C9A C10A C11A N1A -52.69(19) no
C6B C1B C2B C3B 1.0(2) no
C11B C1B C2B C3B 178.48(15) no
C2B C1B C6B C5B 0.1(2) no
C11B C1B C6B C5B -177.44(15) no
C2B C1B C11B O11B 179.25(15) no
C2B C1B C11B O12B -1.6(3) no
C6B C1B C11B O11B -3.4(2) no
C6B C1B C11B O12B 175.83(16) no
C1B C2B C3B C4B -0.9(2) no
C2B C3B C4B N4B 178.92(16) no
C2B C3B C4B C5B -0.4(2) no
N4B C4B C5B C6B -177.86(16) no
C3B C4B C5B C6B 1.4(2) no
C4B C5B C6B C1B -1.3(3) no

_cod_database_fobs_code 2241571
